data_7242711
loop_
_publ_author_name
'Miao, Le-Ping'
'Qi, Qi'
'Han, Xiang-Bin'
'Zhang, Wen'

_publ_section_title
;
 DCM self-trapping by the host deformation in flexible host--guest
 molecules
;
_journal_issue 23
_journal_name_full CrystEngComm
_journal_page_first 4136
_journal_page_last 4142
_journal_paper_doi 10.1039/D1CE00301A
_journal_volume 23
_journal_year 2021
_chemical_formula_sum 'C84 H120 Cl8 N6 O4 Zn2'
_chemical_formula_weight 1692.24
_space_group_crystal_system monoclinic
_space_group_IT_number 14
_space_group_name_Hall '-P 2yn'
_space_group_name_H-M_alt 'P 1 21/n 1'
_atom_sites_solution_hydrogens geom
_audit_creation_method SHELXL-2014/7
_audit_update_record
;
2021-02-23 deposited with the CCDC.	2021-04-23 downloaded from the CCDC.
;
_cell_angle_alpha 90
_cell_angle_beta 98.077(2)
_cell_angle_gamma 90
_cell_formula_units_Z 2
_cell_length_a 11.1134(2)
_cell_length_b 14.2035(3)
_cell_length_c 28.0547(7)
_cell_measurement_reflns_used 43810
_cell_measurement_temperature 252.98(10)
_cell_measurement_theta_max 30.395
_cell_measurement_theta_min 2.341
_cell_volume 4384.48(17)
_computing_structure_refinement 'SHELXL-2014/7 (Sheldrick, 2014)'
_diffrn_ambient_temperature 252.98(10)
_diffrn_measured_fraction_theta_full 0.999
_diffrn_measured_fraction_theta_max 0.836
_diffrn_measurement_device_type 'XtaLAB Synergy R, DW system, HyPix'
_diffrn_radiation_type MoK\a
_diffrn_radiation_wavelength 0.71073
_diffrn_reflns_av_R_equivalents 0.1270
_diffrn_reflns_av_unetI/netI 0.0847
_diffrn_reflns_Laue_measured_fraction_full 0.999
_diffrn_reflns_Laue_measured_fraction_max 0.836
_diffrn_reflns_limit_h_max 15
_diffrn_reflns_limit_h_min -15
_diffrn_reflns_limit_k_max 19
_diffrn_reflns_limit_k_min -18
_diffrn_reflns_limit_l_max 38
_diffrn_reflns_limit_l_min -37
_diffrn_reflns_number 43810
_diffrn_reflns_point_group_measured_fraction_full 0.999
_diffrn_reflns_point_group_measured_fraction_max 0.836
_diffrn_reflns_theta_full 25.242
_diffrn_reflns_theta_max 30.395
_diffrn_reflns_theta_min 2.341
_exptl_absorpt_coefficient_mu 0.841
_exptl_crystal_colour red
_exptl_crystal_density_diffrn 1.282
_exptl_crystal_description block
_exptl_crystal_F_000 1788.0
_refine_diff_density_max 1.065
_refine_diff_density_min -1.780
_refine_diff_density_rms 0.108
_refine_ls_extinction_method none
_refine_ls_goodness_of_fit_ref 1.046
_refine_ls_hydrogen_treatment constr
_refine_ls_matrix_type full
_refine_ls_number_parameters 509
_refine_ls_number_reflns 11094
_refine_ls_number_restraints 567
_refine_ls_restrained_S_all 1.047
_refine_ls_R_factor_all 0.1100
_refine_ls_R_factor_gt 0.0830
_refine_ls_shift/su_max 0.001
_refine_ls_shift/su_mean 0.000
_refine_ls_structure_factor_coef Fsqd
_refine_ls_weighting_details 'w=1/[\s^2^(Fo^2^)+(0.1617P)^2^] where P=(Fo^2^+2Fc^2^)/3'
_refine_ls_weighting_scheme calc
_refine_ls_wR_factor_gt 0.2268
_refine_ls_wR_factor_ref 0.2477
_reflns_Friedel_coverage 0.000
_reflns_number_gt 7688
_reflns_number_total 13265
_reflns_threshold_expression 'I > 2\s(I)'
_cod_data_source_file d1ce00301a2.cif
_cod_data_source_block 1-253K
_cod_depositor_comments 'Adding full bibliography for 7242699--7242712.cif.'
_cod_original_sg_symbol_H-M 'P 21/n'
_cod_database_code 7242711
_shelx_shelxl_version_number 2014/7
_shelx_space_group_comment
;
The symmetry employed for this shelxl refinement is uniquely defined
by the following loop, which should always be used as a source of
symmetry information in preference to the above space-group names.
They are only intended as comments.
;

loop_
_space_group_symop_operation_xyz
'x, y, z'
'-x+1/2, y+1/2, -z+1/2'
'-x, -y, -z'
'x-1/2, -y-1/2, z-1/2'

loop_
_atom_site_label
_atom_site_type_symbol
_atom_site_fract_x
_atom_site_fract_y
_atom_site_fract_z
_atom_site_U_iso_or_equiv
_atom_site_adp_type
_atom_site_occupancy
_atom_site_site_symmetry_order
_atom_site_calc_flag
_atom_site_refinement_flags_posn
_atom_site_refinement_flags_adp
_atom_site_refinement_flags_occupancy
_atom_site_disorder_assembly
_atom_site_disorder_group
C1 C 0.2216(3) 0.6823(2) 0.41373(12) 0.0365(6) Uani 1 1 d . U . . .
C2 C 0.1523(3) 0.5982(2) 0.40086(13) 0.0398(7) Uani 1 1 d . U . . .
C3 C 0.1672(3) 0.5239(2) 0.43173(13) 0.0436(7) Uani 1 1 d . U . . .
H3 H 0.1224 0.4699 0.4227 0.052 Uiso 1 1 calc R U . . .
C4 C 0.2439(3) 0.5212(2) 0.47597(13) 0.0430(7) Uani 1 1 d . U . . .
C5 C 0.3072(3) 0.6022(2) 0.48907(14) 0.0419(7) Uani 1 1 d . U . . .
H5 H 0.3573 0.6046 0.5185 0.050 Uiso 1 1 calc R U . . .
C6 C 0.2978(3) 0.6830(2) 0.45855(12) 0.0360(6) Uani 1 1 d . U . . .
C7 C 0.3651(3) 0.7630(2) 0.47870(11) 0.0348(6) Uani 1 1 d . U . . .
H7 H 0.4053 0.7571 0.5099 0.042 Uiso 1 1 calc R U . . .
C8 C 0.4416(2) 0.91875(19) 0.48030(11) 0.0304(6) Uani 1 1 d . U . . .
C9 C 0.5369(3) 0.9112(2) 0.51808(11) 0.0333(6) Uani 1 1 d . U . . .
H9 H 0.5613 0.8524 0.5304 0.040 Uiso 1 1 calc R U . . .
C10 C 0.5950(2) 0.9917(2) 0.53715(11) 0.0322(6) Uani 1 1 d . U . . .
C11 C 0.7752(3) 0.9273(2) 0.57768(12) 0.0360(6) Uani 1 1 d . U . . .
H11 H 0.7659 0.8809 0.5541 0.043 Uiso 1 1 calc R U . . .
C12 C 0.8807(3) 0.9217(2) 0.61359(11) 0.0350(6) Uani 1 1 d . U . . .
C13 C 0.9690(3) 0.8547(2) 0.60509(13) 0.0399(7) Uani 1 1 d . U . . .
H13 H 0.9535 0.8158 0.5783 0.048 Uiso 1 1 calc R U . . .
C14 C 1.0753(3) 0.8451(2) 0.63466(12) 0.0389(7) Uani 1 1 d . U . . .
C15 C 1.0907(3) 0.9017(2) 0.67676(13) 0.0395(7) Uani 1 1 d . U . . .
H15 H 1.1624 0.8947 0.6979 0.047 Uiso 1 1 calc R U . . .
C16 C 1.0075(3) 0.9662(2) 0.68863(11) 0.0354(6) Uani 1 1 d . U . . .
C17 C 0.9001(2) 0.9828(2) 0.65427(11) 0.0320(6) Uani 1 1 d . U . . .
C18 C 0.3819(3) 0.8274(4) 0.29857(15) 0.0637(11) Uani 1 1 d . U . . .
H18A H 0.3246 0.8740 0.2839 0.076 Uiso 1 1 calc R U . . .
H18B H 0.3380 0.7689 0.3008 0.076 Uiso 1 1 calc R U . . .
C19 C 0.5005(4) 0.9462(3) 0.3444(2) 0.0741(14) Uani 1 1 d . U . . .
H19A H 0.5349 0.9657 0.3766 0.089 Uiso 1 1 calc R U . . .
H19B H 0.4463 0.9956 0.3305 0.089 Uiso 1 1 calc R U . . .
C20 C 0.5150(4) 0.7844(3) 0.36919(17) 0.0677(12) Uani 1 1 d . U . . .
H20A H 0.4700 0.7265 0.3718 0.081 Uiso 1 1 calc R U . . .
H20B H 0.5498 0.8034 0.4014 0.081 Uiso 1 1 calc R U . . .
C21 C 0.4803(4) 0.8122(4) 0.26614(16) 0.0674(11) Uani 1 1 d . U . . .
H21A H 0.4781 0.7478 0.2545 0.081 Uiso 1 1 calc R U . . .
H21B H 0.4672 0.8541 0.2386 0.081 Uiso 1 1 calc R U . . .
C22 C 0.6038(4) 0.9327(4) 0.3134(2) 0.0795(14) Uani 1 1 d . U . . .
H22A H 0.5921 0.9751 0.2860 0.095 Uiso 1 1 calc R U . . .
H22B H 0.6816 0.9469 0.3323 0.095 Uiso 1 1 calc R U . . .
C23 C 0.6178(4) 0.7663(4) 0.33896(18) 0.0732(12) Uani 1 1 d . U . . .
H23A H 0.6959 0.7768 0.3584 0.088 Uiso 1 1 calc R U . . .
H23B H 0.6147 0.7016 0.3278 0.088 Uiso 1 1 calc R U . . .
C24 C 0.6026(4) 0.8327(3) 0.29623(17) 0.0654(11) Uani 1 1 d . U . . .
H24 H 0.6683 0.8228 0.2768 0.078 Uiso 1 1 calc R U . . .
C25 C 0.0637(3) 0.5953(3) 0.35326(14) 0.0504(9) Uani 1 1 d . U . . .
C26 C 0.2524(3) 0.4325(2) 0.50730(15) 0.0525(9) Uani 1 1 d . U . . .
C27 C 1.1783(3) 0.7803(3) 0.62390(15) 0.0508(8) Uani 1 1 d . U . . .
C28 C 1.0263(3) 1.0199(2) 0.73643(12) 0.0424(7) Uani 1 1 d . U . . .
C29 C -0.0042(4) 0.4999(3) 0.34719(17) 0.0701(12) Uani 1 1 d . U . . .
H29A H -0.0507 0.4913 0.3732 0.105 Uiso 1 1 calc R U . . .
H29B H 0.0537 0.4497 0.3474 0.105 Uiso 1 1 calc R U . . .
H29C H -0.0577 0.4995 0.3172 0.105 Uiso 1 1 calc R U . . .
C30 C 0.1333(5) 0.6086(4) 0.30991(17) 0.0743(13) Uani 1 1 d . U . . .
H30A H 0.0786 0.6003 0.2806 0.111 Uiso 1 1 calc R U . . .
H30B H 0.1975 0.5630 0.3115 0.111 Uiso 1 1 calc R U . . .
H30C H 0.1673 0.6708 0.3107 0.111 Uiso 1 1 calc R U . . .
C31 C -0.0326(3) 0.6715(3) 0.35257(16) 0.0582(10) Uani 1 1 d . U . . .
H31A H -0.0809 0.6733 0.3214 0.087 Uiso 1 1 calc R U . . .
H31B H 0.0061 0.7314 0.3593 0.087 Uiso 1 1 calc R U . . .
H31C H -0.0837 0.6580 0.3766 0.087 Uiso 1 1 calc R U . . .
C32 C 0.1299(5) 0.4049(4) 0.5200(2) 0.0934(17) Uani 1 1 d . U . . .
H32A H 0.0979 0.4555 0.5371 0.140 Uiso 1 1 calc R U . . .
H32B H 0.1383 0.3497 0.5400 0.140 Uiso 1 1 calc R U . . .
H32C H 0.0754 0.3919 0.4911 0.140 Uiso 1 1 calc R U . . .
C33 C 0.3359(6) 0.4455(4) 0.5536(2) 0.109(2) Uani 1 1 d . U . . .
H33A H 0.4156 0.4618 0.5468 0.164 Uiso 1 1 calc R U . . .
H33B H 0.3400 0.3880 0.5718 0.164 Uiso 1 1 calc R U . . .
H33C H 0.3055 0.4950 0.5719 0.164 Uiso 1 1 calc R U . . .
C34 C 0.3025(7) 0.3520(4) 0.4810(3) 0.109(2) Uani 1 1 d . U . . .
H34A H 0.2446 0.3344 0.4538 0.163 Uiso 1 1 calc R U . . .
H34B H 0.3179 0.2992 0.5024 0.163 Uiso 1 1 calc R U . . .
H34C H 0.3770 0.3711 0.4702 0.163 Uiso 1 1 calc R U . . .
C35 C 1.2250(5) 0.7190(3) 0.66728(18) 0.0791(14) Uani 1 1 d . U . . .
H35A H 1.1576 0.6893 0.6792 0.119 Uiso 1 1 calc R U . . .
H35B H 1.2683 0.7575 0.6921 0.119 Uiso 1 1 calc R U . . .
H35C H 1.2786 0.6717 0.6578 0.119 Uiso 1 1 calc R U . . .
C36 C 1.2792(4) 0.8408(4) 0.6081(3) 0.0869(17) Uani 1 1 d . U . . .
H36A H 1.3434 0.8009 0.6003 0.130 Uiso 1 1 calc R U . . .
H36B H 1.3105 0.8825 0.6339 0.130 Uiso 1 1 calc R U . . .
H36C H 1.2471 0.8771 0.5804 0.130 Uiso 1 1 calc R U . . .
C37 C 1.1361(4) 0.7121(3) 0.58248(18) 0.0709(12) Uani 1 1 d . U . . .
H37A H 1.1080 0.7474 0.5539 0.106 Uiso 1 1 calc R U . . .
H37B H 1.0712 0.6737 0.5909 0.106 Uiso 1 1 calc R U . . .
H37C H 1.2028 0.6727 0.5768 0.106 Uiso 1 1 calc R U . . .
C38 C 0.9201(4) 0.9984(3) 0.76456(15) 0.0599(10) Uani 1 1 d . U . . .
H38A H 0.9318 1.0316 0.7946 0.090 Uiso 1 1 calc R U . . .
H38B H 0.9170 0.9319 0.7706 0.090 Uiso 1 1 calc R U . . .
H38C H 0.8451 1.0182 0.7460 0.090 Uiso 1 1 calc R U . . .
C39 C 1.0331(4) 1.1259(2) 0.72789(17) 0.0588(11) Uani 1 1 d . U . . .
H39A H 1.0980 1.1392 0.7096 0.088 Uiso 1 1 calc R U . . .
H39B H 1.0479 1.1579 0.7583 0.088 Uiso 1 1 calc R U . . .
H39C H 0.9576 1.1473 0.7104 0.088 Uiso 1 1 calc R U . . .
C40 C 1.1447(3) 0.9904(3) 0.76844(14) 0.0548(9) Uani 1 1 d . U . . .
H40A H 1.2131 1.0052 0.7524 0.082 Uiso 1 1 calc R U . . .
H40B H 1.1430 0.9239 0.7744 0.082 Uiso 1 1 calc R U . . .
H40C H 1.1516 1.0238 0.7985 0.082 Uiso 1 1 calc R U . . .
C41 C 0.0729(4) 0.0874(6) 0.5722(2) 0.116(2) Uani 1 1 d D U . . .
H41A H 0.0614 0.0219 0.5801 0.139 Uiso 1 1 calc R U . . .
H41B H 0.0749 0.1238 0.6015 0.139 Uiso 1 1 calc R U . . .
Cl1 Cl 0.21155(15) 0.09891(16) 0.55145(7) 0.1164(6) Uani 1 1 d D U . . .
Cl2 Cl -0.04687(19) 0.12297(17) 0.53264(10) 0.1462(9) Uani 1 1 d D U . . .
C42 C 0.2209(12) 0.7277(11) 0.1871(6) 0.135(5) Uani 0.378(7) 1 d D U P A 1
H42A H 0.2234 0.7361 0.2215 0.162 Uiso 0.378(7) 1 calc R U P A 1
H42B H 0.2796 0.6797 0.1817 0.162 Uiso 0.378(7) 1 calc R U P A 1
Cl3 Cl 0.0767(8) 0.6942(6) 0.1613(5) 0.228(5) Uani 0.378(7) 1 d D U P A 1
Cl4 Cl 0.2551(9) 0.8321(8) 0.1607(4) 0.218(5) Uani 0.378(7) 1 d D U P A 1
C42' C 0.2063(17) 0.760(3) 0.1452(9) 0.322(8) Uani 0.622(7) 1 d D U P A 2
H42C H 0.2327 0.7149 0.1230 0.387 Uiso 0.622(7) 1 calc R U P A 2
H42D H 0.2689 0.8076 0.1525 0.387 Uiso 0.622(7) 1 calc R U P A 2
Cl3' Cl 0.0709(9) 0.8108(8) 0.1213(4) 0.327(5) Uani 0.622(7) 1 d D U P A 2
Cl4' Cl 0.1771(10) 0.7051(8) 0.1970(5) 0.330(6) Uani 0.622(7) 1 d D U P A 2
N1 N 0.3749(2) 0.84259(17) 0.45738(9) 0.0331(5) Uani 1 1 d . U . . .
N2 N 0.6927(2) 0.99116(17) 0.57552(9) 0.0322(5) Uani 1 1 d . U . . .
N3 N 0.4309(2) 0.85876(18) 0.34729(10) 0.0381(6) Uani 1 1 d . U . . .
O1 O 0.2105(2) 0.75490(15) 0.38466(8) 0.0425(5) Uani 1 1 d . U . . .
O33 O 0.82453(18) 1.04983(15) 0.66139(8) 0.0406(5) Uani 1 1 d . U . . .
Zn1 Zn 0.28695(3) 0.87881(2) 0.38790(2) 0.03262(15) Uani 1 1 d . U . . .

loop_
_atom_site_aniso_label
_atom_site_aniso_U_11
_atom_site_aniso_U_22
_atom_site_aniso_U_33
_atom_site_aniso_U_23
_atom_site_aniso_U_13
_atom_site_aniso_U_12
C1 0.0377(15) 0.0361(15) 0.0360(17) -0.0055(13) 0.0066(12) -0.0047(12)
C2 0.0436(17) 0.0362(15) 0.0409(18) -0.0083(13) 0.0101(13) -0.0088(12)
C3 0.0468(17) 0.0312(15) 0.054(2) -0.0057(14) 0.0099(15) -0.0057(12)
C4 0.0459(17) 0.0316(15) 0.053(2) 0.0008(14) 0.0120(14) 0.0007(12)
C5 0.0456(18) 0.0363(15) 0.0432(19) -0.0002(14) 0.0036(14) 0.0001(13)
C6 0.0381(15) 0.0318(14) 0.0379(17) -0.0024(12) 0.0049(12) -0.0016(11)
C7 0.0386(15) 0.0349(15) 0.0295(15) -0.0035(12) -0.0003(12) -0.0002(11)
C8 0.0317(14) 0.0294(14) 0.0276(15) -0.0039(11) -0.0042(11) -0.0009(10)
C9 0.0361(15) 0.0297(14) 0.0318(16) -0.0036(12) -0.0028(11) 0.0017(11)
C10 0.0329(13) 0.0317(14) 0.0293(15) -0.0058(11) -0.0049(11) -0.0027(11)
C11 0.0411(16) 0.0308(15) 0.0339(16) -0.0050(12) -0.0020(12) 0.0001(11)
C12 0.0353(15) 0.0314(15) 0.0365(17) 0.0011(12) -0.0015(12) 0.0009(11)
C13 0.0433(16) 0.0345(15) 0.0408(18) -0.0009(13) 0.0019(13) 0.0051(12)
C14 0.0381(15) 0.0347(15) 0.0434(19) 0.0081(13) 0.0039(13) 0.0050(12)
C15 0.0328(15) 0.0412(16) 0.0420(18) 0.0115(14) -0.0037(13) 0.0008(12)
C16 0.0357(14) 0.0343(15) 0.0347(16) 0.0068(12) -0.0003(12) -0.0044(11)
C17 0.0297(13) 0.0322(14) 0.0325(15) 0.0015(11) -0.0015(11) -0.0010(10)
C18 0.050(2) 0.096(3) 0.045(2) -0.016(2) 0.0067(16) -0.004(2)
C19 0.079(3) 0.055(2) 0.099(4) -0.021(2) 0.049(3) -0.0255(19)
C20 0.067(2) 0.081(3) 0.059(3) 0.010(2) 0.020(2) 0.031(2)
C21 0.072(3) 0.087(3) 0.047(2) -0.010(2) 0.0208(19) -0.005(2)
C22 0.074(3) 0.083(3) 0.090(4) -0.019(3) 0.042(3) -0.029(2)
C23 0.059(2) 0.091(3) 0.072(3) -0.023(2) 0.015(2) 0.020(2)
C24 0.051(2) 0.085(3) 0.065(3) -0.021(2) 0.0257(19) -0.0114(19)
C25 0.060(2) 0.0510(19) 0.0401(19) -0.0084(16) 0.0062(15) -0.0252(16)
C26 0.060(2) 0.0341(17) 0.063(2) 0.0074(16) 0.0090(18) 0.0028(14)
C27 0.0437(17) 0.0482(19) 0.060(2) 0.0066(17) 0.0037(16) 0.0150(14)
C28 0.0418(16) 0.0454(18) 0.0359(18) 0.0050(14) -0.0090(13) -0.0022(13)
C29 0.083(3) 0.059(2) 0.063(3) -0.011(2) -0.006(2) -0.034(2)
C30 0.094(3) 0.085(3) 0.046(3) -0.020(2) 0.018(2) -0.030(2)
C31 0.057(2) 0.057(2) 0.056(2) 0.0067(18) -0.0069(18) -0.0152(17)
C32 0.094(3) 0.098(4) 0.092(4) 0.047(3) 0.026(3) -0.004(3)
C33 0.153(5) 0.060(3) 0.100(4) 0.038(3) -0.031(4) -0.009(3)
C34 0.157(6) 0.053(3) 0.127(5) 0.011(3) 0.059(5) 0.032(3)
C35 0.092(3) 0.076(3) 0.067(3) 0.005(2) 0.001(2) 0.044(3)
C36 0.057(3) 0.075(3) 0.137(5) -0.001(3) 0.043(3) 0.003(2)
C37 0.075(3) 0.062(3) 0.074(3) -0.011(2) 0.008(2) 0.027(2)
C38 0.059(2) 0.080(3) 0.040(2) -0.0015(19) 0.0041(16) 0.0030(19)
C39 0.064(2) 0.044(2) 0.060(3) -0.0085(16) -0.020(2) -0.0082(16)
C40 0.0515(19) 0.062(2) 0.045(2) 0.0025(17) -0.0135(16) -0.0036(17)
C41 0.124(5) 0.132(5) 0.097(5) 0.016(4) 0.031(4) -0.030(4)
Cl1 0.0921(11) 0.1670(16) 0.0899(12) 0.0189(11) 0.0117(9) -0.0298(10)
Cl2 0.1025(13) 0.183(2) 0.159(2) 0.0622(16) 0.0370(13) 0.0371(11)
C42 0.140(11) 0.198(14) 0.058(9) -0.063(9) -0.017(9) 0.044(11)
Cl3 0.171(6) 0.210(8) 0.280(11) -0.080(8) -0.048(7) 0.007(5)
Cl4 0.224(9) 0.255(9) 0.180(8) -0.036(7) 0.049(7) -0.053(7)
C42' 0.327(9) 0.319(10) 0.321(9) -0.005(5) 0.046(5) -0.002(5)
Cl3' 0.307(7) 0.397(9) 0.288(8) 0.038(7) 0.077(6) -0.036(6)
Cl4' 0.339(9) 0.332(8) 0.315(9) -0.007(6) 0.030(7) 0.010(7)
N1 0.0348(12) 0.0303(12) 0.0321(13) -0.0022(10) -0.0031(10) -0.0023(9)
N2 0.0315(11) 0.0344(12) 0.0283(13) -0.0053(10) -0.0046(9) 0.0015(9)
N3 0.0390(13) 0.0385(13) 0.0372(15) -0.0037(11) 0.0069(11) -0.0030(10)
O1 0.0522(13) 0.0387(11) 0.0340(12) -0.0019(9) -0.0029(10) -0.0165(9)
O33 0.0386(11) 0.0443(12) 0.0354(12) -0.0064(10) -0.0065(9) 0.0063(9)
Zn1 0.0331(2) 0.0310(2) 0.0324(2) -0.00308(13) -0.00022(15) -0.00173(12)

loop_
_atom_type_symbol
_atom_type_description
_atom_type_scat_dispersion_real
_atom_type_scat_dispersion_imag
_atom_type_scat_source
C C 0.0033 0.0016 'International Tables Vol C Tables 4.2.6.8 and 6.1.1.4'
H H 0.0000 0.0000 'International Tables Vol C Tables 4.2.6.8 and 6.1.1.4'
N N 0.0061 0.0033 'International Tables Vol C Tables 4.2.6.8 and 6.1.1.4'
O O 0.0106 0.0060 'International Tables Vol C Tables 4.2.6.8 and 6.1.1.4'
Zn Zn 0.2839 1.4301 'International Tables Vol C Tables 4.2.6.8 and 6.1.1.4'
Cl Cl 0.1484 0.1585 'International Tables Vol C Tables 4.2.6.8 and 6.1.1.4'

loop_
_geom_angle_atom_site_label_1
_geom_angle_atom_site_label_2
_geom_angle_atom_site_label_3
_geom_angle
_geom_angle_site_symmetry_1
_geom_angle_site_symmetry_3
_geom_angle_publ_flag
O1 C1 C6 122.7(3) . . ?
O1 C1 C2 119.8(3) . . ?
C6 C1 C2 117.5(3) . . ?
C3 C2 C1 118.1(3) . . ?
C3 C2 C25 122.4(3) . . ?
C1 C2 C25 119.5(3) . . ?
C2 C3 C4 126.1(3) . . ?
C2 C3 H3 117.0 . . ?
C4 C3 H3 117.0 . . ?
C5 C4 C3 116.0(3) . . ?
C5 C4 C26 123.3(3) . . ?
C3 C4 C26 120.7(3) . . ?
C4 C5 C6 121.5(3) . . ?
C4 C5 H5 119.2 . . ?
C6 C5 H5 119.2 . . ?
C1 C6 C5 120.8(3) . . ?
C1 C6 C7 124.8(3) . . ?
C5 C6 C7 114.3(3) . . ?
N1 C7 C6 125.8(3) . . ?
N1 C7 H7 117.1 . . ?
C6 C7 H7 117.1 . . ?
C9 C8 C10 119.1(2) . 3_676 ?
C9 C8 N1 125.5(3) . . ?
C10 C8 N1 115.4(2) 3_676 . ?
C10 C9 C8 119.6(3) . . ?
C10 C9 H9 120.2 . . ?
C8 C9 H9 120.2 . . ?
C9 C10 C8 121.2(3) . 3_676 ?
C9 C10 N2 123.8(3) . . ?
C8 C10 N2 115.0(2) 3_676 . ?
N2 C11 C12 125.3(3) . . ?
N2 C11 H11 117.3 . . ?
C12 C11 H11 117.3 . . ?
C13 C12 C17 121.0(3) . . ?
C13 C12 C11 115.9(3) . . ?
C17 C12 C11 123.0(3) . . ?
C14 C13 C12 122.2(3) . . ?
C14 C13 H13 118.9 . . ?
C12 C13 H13 118.9 . . ?
C13 C14 C15 116.5(3) . . ?
C13 C14 C27 123.6(3) . . ?
C15 C14 C27 119.9(3) . . ?
C16 C15 C14 124.9(3) . . ?
C16 C15 H15 117.5 . . ?
C14 C15 H15 117.5 . . ?
C15 C16 C17 117.9(3) . . ?
C15 C16 C28 122.0(3) . . ?
C17 C16 C28 120.1(3) . . ?
O33 C17 C12 122.6(2) . . ?
O33 C17 C16 120.5(3) . . ?
C12 C17 C16 116.9(3) . . ?
N3 C18 C21 113.2(3) . . ?
N3 C18 H18A 108.9 . . ?
C21 C18 H18A 108.9 . . ?
N3 C18 H18B 108.9 . . ?
C21 C18 H18B 108.9 . . ?
H18A C18 H18B 107.8 . . ?
N3 C19 C22 111.3(3) . . ?
N3 C19 H19A 109.4 . . ?
C22 C19 H19A 109.4 . . ?
N3 C19 H19B 109.4 . . ?
C22 C19 H19B 109.4 . . ?
H19A C19 H19B 108.0 . . ?
N3 C20 C23 111.3(4) . . ?
N3 C20 H20A 109.4 . . ?
C23 C20 H20A 109.4 . . ?
N3 C20 H20B 109.4 . . ?
C23 C20 H20B 109.4 . . ?
H20A C20 H20B 108.0 . . ?
C24 C21 C18 107.4(3) . . ?
C24 C21 H21A 110.2 . . ?
C18 C21 H21A 110.2 . . ?
C24 C21 H21B 110.2 . . ?
C18 C21 H21B 110.2 . . ?
H21A C21 H21B 108.5 . . ?
C24 C22 C19 108.9(3) . . ?
C24 C22 H22A 109.9 . . ?
C19 C22 H22A 109.9 . . ?
C24 C22 H22B 109.9 . . ?
C19 C22 H22B 109.9 . . ?
H22A C22 H22B 108.3 . . ?
C24 C23 C20 108.9(3) . . ?
C24 C23 H23A 109.9 . . ?
C20 C23 H23A 109.9 . . ?
C24 C23 H23B 109.9 . . ?
C20 C23 H23B 109.9 . . ?
H23A C23 H23B 108.3 . . ?
C22 C24 C23 109.9(4) . . ?
C22 C24 C21 109.0(4) . . ?
C23 C24 C21 108.1(4) . . ?
C22 C24 H24 109.9 . . ?
C23 C24 H24 109.9 . . ?
C21 C24 H24 109.9 . . ?
C31 C25 C30 109.5(4) . . ?
C31 C25 C2 110.7(3) . . ?
C30 C25 C2 110.4(3) . . ?
C31 C25 C29 106.9(3) . . ?
C30 C25 C29 108.1(3) . . ?
C2 C25 C29 111.1(3) . . ?
C33 C26 C32 107.2(5) . . ?
C33 C26 C34 106.9(5) . . ?
C32 C26 C34 109.0(4) . . ?
C33 C26 C4 112.2(3) . . ?
C32 C26 C4 111.4(3) . . ?
C34 C26 C4 109.9(4) . . ?
C36 C27 C35 111.8(4) . . ?
C36 C27 C14 108.6(3) . . ?
C35 C27 C14 111.4(3) . . ?
C36 C27 C37 107.1(4) . . ?
C35 C27 C37 106.1(3) . . ?
C14 C27 C37 111.7(3) . . ?
C39 C28 C16 110.9(3) . . ?
C39 C28 C38 109.5(3) . . ?
C16 C28 C38 109.2(3) . . ?
C39 C28 C40 107.6(3) . . ?
C16 C28 C40 112.1(3) . . ?
C38 C28 C40 107.5(3) . . ?
C25 C29 H29A 109.5 . . ?
C25 C29 H29B 109.5 . . ?
H29A C29 H29B 109.5 . . ?
C25 C29 H29C 109.5 . . ?
H29A C29 H29C 109.5 . . ?
H29B C29 H29C 109.5 . . ?
C25 C30 H30A 109.5 . . ?
C25 C30 H30B 109.5 . . ?
H30A C30 H30B 109.5 . . ?
C25 C30 H30C 109.5 . . ?
H30A C30 H30C 109.5 . . ?
H30B C30 H30C 109.5 . . ?
C25 C31 H31A 109.5 . . ?
C25 C31 H31B 109.5 . . ?
H31A C31 H31B 109.5 . . ?
C25 C31 H31C 109.5 . . ?
H31A C31 H31C 109.5 . . ?
H31B C31 H31C 109.5 . . ?
C26 C32 H32A 109.5 . . ?
C26 C32 H32B 109.5 . . ?
H32A C32 H32B 109.5 . . ?
C26 C32 H32C 109.5 . . ?
H32A C32 H32C 109.5 . . ?
H32B C32 H32C 109.5 . . ?
C26 C33 H33A 109.5 . . ?
C26 C33 H33B 109.5 . . ?
H33A C33 H33B 109.5 . . ?
C26 C33 H33C 109.5 . . ?
H33A C33 H33C 109.5 . . ?
H33B C33 H33C 109.5 . . ?
C26 C34 H34A 109.5 . . ?
C26 C34 H34B 109.5 . . ?
H34A C34 H34B 109.5 . . ?
C26 C34 H34C 109.5 . . ?
H34A C34 H34C 109.5 . . ?
H34B C34 H34C 109.5 . . ?
C27 C35 H35A 109.5 . . ?
C27 C35 H35B 109.5 . . ?
H35A C35 H35B 109.5 . . ?
C27 C35 H35C 109.5 . . ?
H35A C35 H35C 109.5 . . ?
H35B C35 H35C 109.5 . . ?
C27 C36 H36A 109.5 . . ?
C27 C36 H36B 109.5 . . ?
H36A C36 H36B 109.5 . . ?
C27 C36 H36C 109.5 . . ?
H36A C36 H36C 109.5 . . ?
H36B C36 H36C 109.5 . . ?
C27 C37 H37A 109.5 . . ?
C27 C37 H37B 109.5 . . ?
H37A C37 H37B 109.5 . . ?
C27 C37 H37C 109.5 . . ?
H37A C37 H37C 109.5 . . ?
H37B C37 H37C 109.5 . . ?
C28 C38 H38A 109.5 . . ?
C28 C38 H38B 109.5 . . ?
H38A C38 H38B 109.5 . . ?
C28 C38 H38C 109.5 . . ?
H38A C38 H38C 109.5 . . ?
H38B C38 H38C 109.5 . . ?
C28 C39 H39A 109.5 . . ?
C28 C39 H39B 109.5 . . ?
H39A C39 H39B 109.5 . . ?
C28 C39 H39C 109.5 . . ?
H39A C39 H39C 109.5 . . ?
H39B C39 H39C 109.5 . . ?
C28 C40 H40A 109.5 . . ?
C28 C40 H40B 109.5 . . ?
H40A C40 H40B 109.5 . . ?
C28 C40 H40C 109.5 . . ?
H40A C40 H40C 109.5 . . ?
H40B C40 H40C 109.5 . . ?
Cl2 C41 Cl1 114.2(4) . . ?
Cl2 C41 H41A 108.7 . . ?
Cl1 C41 H41A 108.7 . . ?
Cl2 C41 H41B 108.7 . . ?
Cl1 C41 H41B 108.7 . . ?
H41A C41 H41B 107.6 . . ?
Cl4 C42 Cl3 107.7(8) . . ?
Cl4 C42 H42A 110.2 . . ?
Cl3 C42 H42A 110.2 . . ?
Cl4 C42 H42B 110.2 . . ?
Cl3 C42 H42B 110.2 . . ?
H42A C42 H42B 108.5 . . ?
Cl4' C42' Cl3' 105.2(9) . . ?
Cl4' C42' H42C 110.7 . . ?
Cl3' C42' H42C 110.7 . . ?
Cl4' C42' H42D 110.7 . . ?
Cl3' C42' H42D 110.7 . . ?
H42C C42' H42D 108.8 . . ?
C7 N1 C8 122.2(3) . . ?
C7 N1 Zn1 125.5(2) . . ?
C8 N1 Zn1 112.17(19) . . ?
C11 N2 C10 120.3(2) . . ?
C11 N2 Zn1 124.60(19) . 3_676 ?
C10 N2 Zn1 112.54(17) . 3_676 ?
C18 N3 C19 109.5(3) . . ?
C18 N3 C20 107.4(3) . . ?
C19 N3 C20 108.5(4) . . ?
C18 N3 Zn1 109.5(2) . . ?
C19 N3 Zn1 111.1(2) . . ?
C20 N3 Zn1 110.7(2) . . ?
C1 O1 Zn1 132.78(19) . . ?
C17 O33 Zn1 127.92(19) . 3_676 ?
O1 Zn1 O33 101.64(9) . 3_676 ?
O1 Zn1 N2 145.97(10) . 3_676 ?
O33 Zn1 N2 84.63(9) 3_676 3_676 ?
O1 Zn1 N3 102.20(10) . . ?
O33 Zn1 N3 97.94(10) 3_676 . ?
N2 Zn1 N3 110.08(10) 3_676 . ?
O1 Zn1 N1 88.02(9) . . ?
O33 Zn1 N1 157.13(9) 3_676 . ?
N2 Zn1 N1 76.16(9) 3_676 . ?
N3 Zn1 N1 100.21(11) . . ?

loop_
_geom_bond_atom_site_label_1
_geom_bond_atom_site_label_2
_geom_bond_distance
_geom_bond_site_symmetry_2
_geom_bond_publ_flag
C1 O1 1.310(4) . ?
C1 C6 1.414(4) . ?
C1 C2 1.439(4) . ?
C2 C3 1.360(5) . ?
C2 C25 1.545(5) . ?
C3 C4 1.404(5) . ?
C3 H3 0.9300 . ?
C4 C5 1.372(5) . ?
C4 C26 1.531(5) . ?
C5 C6 1.426(5) . ?
C5 H5 0.9300 . ?
C6 C7 1.433(4) . ?
C7 N1 1.291(4) . ?
C7 H7 0.9300 . ?
C8 C9 1.394(4) . ?
C8 C10 1.403(4) 3_676 ?
C8 N1 1.413(4) . ?
C9 C10 1.383(4) . ?
C9 H9 0.9300 . ?
C10 C8 1.403(4) 3_676 ?
C10 N2 1.418(3) . ?
C11 N2 1.285(4) . ?
C11 C12 1.436(4) . ?
C11 H11 0.9300 . ?
C12 C13 1.411(4) . ?
C12 C17 1.426(4) . ?
C13 C14 1.352(4) . ?
C13 H13 0.9300 . ?
C14 C15 1.420(5) . ?
C14 C27 1.531(4) . ?
C15 C16 1.375(5) . ?
C15 H15 0.9300 . ?
C16 C17 1.444(4) . ?
C16 C28 1.531(5) . ?
C17 O33 1.303(3) . ?
C18 N3 1.467(5) . ?
C18 C21 1.533(5) . ?
C18 H18A 0.9700 . ?
C18 H18B 0.9700 . ?
C19 N3 1.471(4) . ?
C19 C22 1.547(6) . ?
C19 H19A 0.9700 . ?
C19 H19B 0.9700 . ?
C20 N3 1.486(5) . ?
C20 C23 1.536(6) . ?
C20 H20A 0.9700 . ?
C20 H20B 0.9700 . ?
C21 C24 1.524(6) . ?
C21 H21A 0.9700 . ?
C21 H21B 0.9700 . ?
C22 C24 1.499(7) . ?
C22 H22A 0.9700 . ?
C22 H22B 0.9700 . ?
C23 C24 1.516(7) . ?
C23 H23A 0.9700 . ?
C23 H23B 0.9700 . ?
C24 H24 0.9800 . ?
C25 C31 1.520(6) . ?
C25 C30 1.542(6) . ?
C25 C29 1.548(5) . ?
C26 C33 1.498(7) . ?
C26 C32 1.508(6) . ?
C26 C34 1.509(7) . ?
C27 C36 1.526(6) . ?
C27 C35 1.526(6) . ?
C27 C37 1.535(6) . ?
C28 C39 1.529(5) . ?
C28 C38 1.540(5) . ?
C28 C40 1.542(4) . ?
C29 H29A 0.9600 . ?
C29 H29B 0.9600 . ?
C29 H29C 0.9600 . ?
C30 H30A 0.9600 . ?
C30 H30B 0.9600 . ?
C30 H30C 0.9600 . ?
C31 H31A 0.9600 . ?
C31 H31B 0.9600 . ?
C31 H31C 0.9600 . ?
C32 H32A 0.9600 . ?
C32 H32B 0.9600 . ?
C32 H32C 0.9600 . ?
C33 H33A 0.9600 . ?
C33 H33B 0.9600 . ?
C33 H33C 0.9600 . ?
C34 H34A 0.9600 . ?
C34 H34B 0.9600 . ?
C34 H34C 0.9600 . ?
C35 H35A 0.9600 . ?
C35 H35B 0.9600 . ?
C35 H35C 0.9600 . ?
C36 H36A 0.9600 . ?
C36 H36B 0.9600 . ?
C36 H36C 0.9600 . ?
C37 H37A 0.9600 . ?
C37 H37B 0.9600 . ?
C37 H37C 0.9600 . ?
C38 H38A 0.9600 . ?
C38 H38B 0.9600 . ?
C38 H38C 0.9600 . ?
C39 H39A 0.9600 . ?
C39 H39B 0.9600 . ?
C39 H39C 0.9600 . ?
C40 H40A 0.9600 . ?
C40 H40B 0.9600 . ?
C40 H40C 0.9600 . ?
C41 Cl2 1.686(5) . ?
C41 Cl1 1.729(5) . ?
C41 H41A 0.9700 . ?
C41 H41B 0.9700 . ?
C42 Cl4 1.724(8) . ?
C42 Cl3 1.730(8) . ?
C42 H42A 0.9700 . ?
C42 H42B 0.9700 . ?
C42' Cl4' 1.718(8) . ?
C42' Cl3' 1.718(8) . ?
C42' H42C 0.9700 . ?
C42' H42D 0.9700 . ?
N1 Zn1 2.118(3) . ?
N2 Zn1 2.110(2) 3_676 ?
N3 Zn1 2.110(3) . ?
O1 Zn1 1.951(2) . ?
O33 Zn1 1.998(2) 3_676 ?
Zn1 O33 1.998(2) 3_676 ?
Zn1 N2 2.110(2) 3_676 ?
